data_4517865
loop_
_publ_author_name
'Feng, Siyang'
'Zhou, Zhikuan'
'Xiang, Xiaoshuang'
'Feng, Hongjie'
'Qu, Zhirong'
'Lu, Hua'

_publ_section_title
;
 Oligosilanyl-Bridged Biscarbazoles: Structure, Synthesis, and
 Spectroscopic Properties
;
_journal_name_full 'ACS Omega'
_journal_paper_doi 10.1021/acsomega.0c02559
_journal_year 2020
_chemical_formula_moiety 'C28 H26 N2 Si'
_chemical_formula_sum 'C28 H26 N2 Si'
_chemical_formula_weight 418.60
_space_group_crystal_system triclinic
_space_group_IT_number 2
_space_group_name_Hall '-P 1'
_space_group_name_H-M_alt 'P -1'
_atom_sites_solution_hydrogens geom
_atom_sites_solution_primary dual
_audit_creation_date 2019-03-04
_audit_creation_method
;
Olex2 1.2
(compiled 2018.05.29 svn.r3508 for OlexSys, GUI svn.r5506)
;
_cell_angle_alpha 67.242(2)
_cell_angle_beta 89.579(2)
_cell_angle_gamma 77.246(2)
_cell_formula_units_Z 4
_cell_length_a 12.2392(12)
_cell_length_b 12.9941(13)
_cell_length_c 16.2298(17)
_cell_measurement_reflns_used 3740
_cell_measurement_temperature 298(2)
_cell_measurement_theta_max 24.80
_cell_measurement_theta_min 2.60
_cell_volume 2312.7(4)
_computing_cell_refinement 'SAINT v8.37A (Bruker, 2015)'
_computing_data_reduction 'SAINT v8.37A (Bruker, 2015)'
_computing_molecular_graphics 'Olex2 (Dolomanov et al., 2009)'
_computing_publication_material 'Olex2 (Dolomanov et al., 2009)'
_computing_structure_refinement 'ShelXL (Sheldrick, 2015)'
_computing_structure_solution 'ShelXT (Sheldrick, 2015)'
_diffrn_ambient_temperature 298(2)
_diffrn_measured_fraction_theta_full 0.967
_diffrn_measured_fraction_theta_max 0.938
_diffrn_measurement_device_type 'Bruker APEX-II CCD'
_diffrn_measurement_method '\f and \w scans'
_diffrn_radiation_type MoK\a
_diffrn_radiation_wavelength 0.71073
_diffrn_reflns_av_R_equivalents 0.0263
_diffrn_reflns_av_unetI/netI 0.0434
_diffrn_reflns_Laue_measured_fraction_full 0.967
_diffrn_reflns_Laue_measured_fraction_max 0.938
_diffrn_reflns_limit_h_max 15
_diffrn_reflns_limit_h_min -16
_diffrn_reflns_limit_k_max 17
_diffrn_reflns_limit_k_min -17
_diffrn_reflns_limit_l_max 21
_diffrn_reflns_limit_l_min -20
_diffrn_reflns_number 19914
_diffrn_reflns_point_group_measured_fraction_full 0.967
_diffrn_reflns_point_group_measured_fraction_max 0.938
_diffrn_reflns_theta_full 25.242
_diffrn_reflns_theta_max 28.610
_diffrn_reflns_theta_min 1.712
_diffrn_standards_number 0
_exptl_absorpt_coefficient_mu 0.119
_exptl_absorpt_correction_T_max 1.0000
_exptl_absorpt_correction_T_min 0.9169
_exptl_absorpt_correction_type multi-scan
_exptl_absorpt_process_details
'SADABS-2016/2 (Bruker,2016/2) was used for absorption correction. wR2(int) was 0.0471 before and 0.0316 after correction. The Ratio of minimum to maximum transmission is 0.9169. The \l/2 correction factor is 0.00150.'
_exptl_crystal_colour colourless
_exptl_crystal_colour_primary colourless
_exptl_crystal_density_diffrn 1.202
_exptl_crystal_description prism
_exptl_crystal_F_000 888
_exptl_crystal_size_max 0.21
_exptl_crystal_size_mid 0.17
_exptl_crystal_size_min 0.17
_refine_diff_density_max 0.211
_refine_diff_density_min -0.246
_refine_diff_density_rms 0.037
_refine_ls_extinction_method none
_refine_ls_goodness_of_fit_ref 1.027
_refine_ls_hydrogen_treatment constr
_refine_ls_matrix_type full
_refine_ls_number_parameters 567
_refine_ls_number_reflns 11142
_refine_ls_number_restraints 0
_refine_ls_restrained_S_all 1.027
_refine_ls_R_factor_all 0.0859
_refine_ls_R_factor_gt 0.0497
_refine_ls_shift/su_max 0.001
_refine_ls_shift/su_mean 0.000
_refine_ls_structure_factor_coef Fsqd
_refine_ls_weighting_details 'w=1/[\s^2^(Fo^2^)+(0.0584P)^2^+0.4243P] where P=(Fo^2^+2Fc^2^)/3'
_refine_ls_weighting_scheme calc
_refine_ls_wR_factor_gt 0.1194
_refine_ls_wR_factor_ref 0.1387
_reflns_Friedel_coverage 0.000
_reflns_number_gt 7186
_reflns_number_total 11142
_reflns_threshold_expression 'I > 2\s(I)'
_cod_data_source_file ao0c02559_si_002.cif
_cod_data_source_block mo190304d
_cod_database_code 4517865
_shelx_shelxl_version_number 2014/7
_shelx_space_group_comment
;
The symmetry employed for this shelxl refinement is uniquely defined
by the following loop, which should always be used as a source of
symmetry information in preference to the above space-group names.
They are only intended as comments.
;
_olex2_refinement_description
;
1. Fixed Uiso
 At 1.2 times of:
  All C(H) groups
 At 1.5 times of:
  All C(H,H,H) groups
2.a Aromatic/amide H refined with riding coordinates:
 C2(H2), C3(H3), C4(H4), C5(H5), C8(H8), C10(H10), C11(H11), C17(H17),
 C18(H18), C20(H20), C23(H23), C24(H24), C25(H25), C26(H26), C30(H30), C31(H31),
  C32(H32), C33(H33), C36(H36), C38(H38), C39(H39), C45(H45), C46(H46),
 C48(H48), C51(H51), C52(H52), C53(H53), C54(H54)
2.b Idealised Me refined as rotating group:
 C13(H13A,H13B,H13C), C14(H14A,H14B,H14C), C15(H15A,H15B,H15C), C28(H28A,H28B,
 H28C), C41(H41A,H41B,H41C), C42(H42A,H42B,H42C), C43(H43A,H43B,H43C), C56(H56A,
 H56B,H56C)
;
_olex2_submission_special_instructions 'No special instructions were received'

loop_
_space_group_symop_operation_xyz
'x, y, z'
'-x, -y, -z'

loop_
_atom_site_label
_atom_site_type_symbol
_atom_site_fract_x
_atom_site_fract_y
_atom_site_fract_z
_atom_site_U_iso_or_equiv
_atom_site_adp_type
_atom_site_occupancy
_atom_site_site_symmetry_order
_atom_site_calc_flag
_atom_site_refinement_flags_posn
_atom_site_refinement_flags_adp
_atom_site_refinement_flags_occupancy
_atom_site_disorder_assembly
_atom_site_disorder_group
Si1 Si 0.22129(4) 0.92229(5) 0.74860(3) 0.04688(14) Uani 1 1 d . . . . .
N1 N 0.28390(16) 0.51619(15) 1.10319(12) 0.0625(5) Uani 1 1 d . . . . .
N2 N 0.50443(14) 0.81351(15) 0.47445(11) 0.0577(4) Uani 1 1 d . . . . .
C1 C 0.20801(19) 0.5638(2) 1.14984(14) 0.0600(5) Uani 1 1 d . . . . .
C2 C 0.1748(2) 0.5114(2) 1.23610(16) 0.0772(7) Uani 1 1 d . . . . .
H2 H 0.2046 0.4324 1.2721 0.093 Uiso 1 1 calc R . . . .
C3 C 0.0968(2) 0.5801(3) 1.26622(17) 0.0854(8) Uani 1 1 d . . . . .
H3 H 0.0728 0.5471 1.3245 0.103 Uiso 1 1 calc R . . . .
C4 C 0.0521(2) 0.6956(3) 1.21462(17) 0.0819(8) Uani 1 1 d . . . . .
H4 H -0.0013 0.7399 1.2381 0.098 Uiso 1 1 calc R . . . .
C5 C 0.0843(2) 0.7464(2) 1.12998(15) 0.0701(6) Uani 1 1 d . . . . .
H5 H 0.0535 0.8254 1.0946 0.084 Uiso 1 1 calc R . . . .
C6 C 0.16280(18) 0.68035(19) 1.09668(13) 0.0561(5) Uani 1 1 d . . . . .
C7 C 0.21217(17) 0.70348(17) 1.01179(12) 0.0505(5) Uani 1 1 d . . . . .
C8 C 0.19654(17) 0.79950(17) 0.93188(12) 0.0530(5) Uani 1 1 d . . . . .
H8 H 0.1468 0.8693 0.9273 0.064 Uiso 1 1 calc R . . . .
C9 C 0.25322(17) 0.79460(17) 0.85793(12) 0.0508(5) Uani 1 1 d . . . . .
C10 C 0.32657(18) 0.68936(18) 0.86802(14) 0.0592(5) Uani 1 1 d . . . . .
H10 H 0.3656 0.6849 0.8183 0.071 Uiso 1 1 calc R . . . .
C11 C 0.34424(19) 0.59240(18) 0.94691(14) 0.0623(6) Uani 1 1 d . . . . .
H11 H 0.3949 0.5229 0.9519 0.075 Uiso 1 1 calc R . . . .
C12 C 0.28537(17) 0.60003(17) 1.01853(13) 0.0538(5) Uani 1 1 d . . . . .
C13 C 0.3436(2) 0.3970(2) 1.13247(18) 0.0844(8) Uani 1 1 d . . . . .
H13A H 0.2988 0.3554 1.1129 0.127 Uiso 1 1 calc GR . . . .
H13B H 0.3565 0.3627 1.1980 0.127 Uiso 1 1 calc GR . . . .
H13C H 0.4160 0.3923 1.1063 0.127 Uiso 1 1 calc GR . . . .
C14 C 0.07006(18) 0.9548(2) 0.71139(15) 0.0677(6) Uani 1 1 d . . . . .
H14A H 0.0506 1.0270 0.6581 0.102 Uiso 1 1 calc GR . . . .
H14B H 0.0245 0.9623 0.7596 0.102 Uiso 1 1 calc GR . . . .
H14C H 0.0552 0.8925 0.6968 0.102 Uiso 1 1 calc GR . . . .
C15 C 0.2478(2) 1.05001(19) 0.76345(15) 0.0655(6) Uani 1 1 d . . . . .
H15A H 0.3272 1.0353 0.7833 0.098 Uiso 1 1 calc GR . . . .
H15B H 0.2009 1.0650 0.8086 0.098 Uiso 1 1 calc GR . . . .
H15C H 0.2292 1.1170 0.7063 0.098 Uiso 1 1 calc GR . . . .
C16 C 0.45308(16) 0.84061(16) 0.54191(12) 0.0483(4) Uani 1 1 d . . . . .
C17 C 0.50041(17) 0.85329(19) 0.61369(14) 0.0580(5) Uani 1 1 d . . . . .
H17 H 0.5792 0.8446 0.6218 0.070 Uiso 1 1 calc R . . . .
C18 C 0.42915(17) 0.87889(18) 0.67282(13) 0.0558(5) Uani 1 1 d . . . . .
H18 H 0.4605 0.8889 0.7218 0.067 Uiso 1 1 calc R . . . .
C19 C 0.31170(16) 0.89097(16) 0.66403(12) 0.0468(4) Uani 1 1 d . . . . .
C20 C 0.26703(15) 0.87802(16) 0.59128(12) 0.0460(4) Uani 1 1 d . . . . .
H20 H 0.1884 0.8854 0.5838 0.055 Uiso 1 1 calc R . . . .
C21 C 0.33607(15) 0.85426(15) 0.52918(12) 0.0449(4) Uani 1 1 d . . . . .
C22 C 0.31622(17) 0.83776(16) 0.44794(12) 0.0493(5) Uani 1 1 d . . . . .
C23 C 0.2203(2) 0.8435(2) 0.40013(14) 0.0654(6) Uani 1 1 d . . . . .
H23 H 0.1480 0.8624 0.4196 0.079 Uiso 1 1 calc R . . . .
C24 C 0.2321(2) 0.8211(2) 0.32335(16) 0.0797(7) Uani 1 1 d . . . . .
H24 H 0.1671 0.8253 0.2894 0.096 Uiso 1 1 calc R . . . .
C25 C 0.4333(2) 0.78796(19) 0.34028(14) 0.0680(6) Uani 1 1 d . . . . .
H25 H 0.5051 0.7690 0.3201 0.082 Uiso 1 1 calc R . . . .
C26 C 0.3374(3) 0.7927(2) 0.29550(16) 0.0804(8) Uani 1 1 d . . . . .
H26 H 0.3430 0.7759 0.2434 0.096 Uiso 1 1 calc R . . . .
C27 C 0.42216(18) 0.81211(16) 0.41709(13) 0.0536(5) Uani 1 1 d . . . . .
C28 C 0.6239(2) 0.7941(2) 0.46468(18) 0.0843(8) Uani 1 1 d . . . . .
H28A H 0.6447 0.8681 0.4382 0.126 Uiso 1 1 calc GR . . . .
H28B H 0.6425 0.7524 0.4255 0.126 Uiso 1 1 calc GR . . . .
H28C H 0.6653 0.7487 0.5237 0.126 Uiso 1 1 calc GR . . . .
Si2 Si 0.32049(5) 0.11242(5) 1.04484(3) 0.04820(15) Uani 1 1 d . . . . .
N3 N 0.43316(15) 0.45781(14) 0.69883(11) 0.0574(4) Uani 1 1 d . . . . .
N4 N -0.02775(14) 0.35972(14) 1.21254(11) 0.0546(4) Uani 1 1 d . . . . .
C29 C 0.01126(16) 0.30441(16) 1.30198(13) 0.0490(4) Uani 1 1 d . . . . .
C30 C -0.03428(18) 0.32401(18) 1.37484(15) 0.0591(5) Uani 1 1 d . . . . .
H30 H -0.1005 0.3822 1.3674 0.071 Uiso 1 1 calc R . . . .
C31 C 0.0209(2) 0.2553(2) 1.45838(15) 0.0651(6) Uani 1 1 d . . . . .
H31 H -0.0076 0.2671 1.5094 0.078 Uiso 1 1 calc R . . . .
C32 C 0.11683(19) 0.16944(19) 1.46996(14) 0.0639(6) Uani 1 1 d . . . . .
H32 H 0.1525 0.1235 1.5285 0.077 Uiso 1 1 calc R . . . .
C33 C 0.16139(17) 0.14966(17) 1.39750(12) 0.0535(5) Uani 1 1 d . . . . .
H33 H 0.2267 0.0902 1.4059 0.064 Uiso 1 1 calc R . . . .
C34 C 0.10908(15) 0.21823(15) 1.31217(12) 0.0435(4) Uani 1 1 d . . . . .
C35 C 0.13075(15) 0.22336(15) 1.22296(12) 0.0429(4) Uani 1 1 d . . . . .
C36 C 0.21324(15) 0.16208(15) 1.18857(12) 0.0442(4) Uani 1 1 d . . . . .
H36 H 0.2708 0.1012 1.2281 0.053 Uiso 1 1 calc R . . . .
C37 C 0.21185(16) 0.18953(16) 1.09646(12) 0.0461(4) Uani 1 1 d . . . . .
C38 C 0.12316(17) 0.27816(17) 1.04074(13) 0.0556(5) Uani 1 1 d . . . . .
H38 H 0.1210 0.2966 0.9780 0.067 Uiso 1 1 calc R . . . .
C39 C 0.03939(18) 0.33952(18) 1.07223(13) 0.0578(5) Uani 1 1 d . . . . .
H39 H -0.0197 0.3984 1.0327 0.069 Uiso 1 1 calc R . . . .
C40 C 0.04438(16) 0.31215(16) 1.16384(13) 0.0479(4) Uani 1 1 d . . . . .
C41 C -0.1215(2) 0.4589(2) 1.17606(17) 0.0769(7) Uani 1 1 d . . . . .
H41A H -0.0987 0.5270 1.1752 0.115 Uiso 1 1 calc GR . . . .
H41B H -0.1845 0.4462 1.2135 0.115 Uiso 1 1 calc GR . . . .
H41C H -0.1449 0.4707 1.1148 0.115 Uiso 1 1 calc GR . . . .
C42 C 0.44897(19) 0.0354(2) 1.12358(14) 0.0695(6) Uani 1 1 d . . . . .
H42A H 0.5011 -0.0122 1.0990 0.104 Uiso 1 1 calc GR . . . .
H42B H 0.4283 -0.0137 1.1816 0.104 Uiso 1 1 calc GR . . . .
H42C H 0.4853 0.0913 1.1317 0.104 Uiso 1 1 calc GR . . . .
C43 C 0.2586(2) 0.0082(2) 1.01919(15) 0.0724(7) Uani 1 1 d . . . . .
H43A H 0.1886 0.0491 0.9804 0.109 Uiso 1 1 calc GR . . . .
H43B H 0.2427 -0.0495 1.0752 0.109 Uiso 1 1 calc GR . . . .
H43C H 0.3120 -0.0298 0.9885 0.109 Uiso 1 1 calc GR . . . .
C44 C 0.42029(16) 0.38030(16) 0.78321(12) 0.0477(4) Uani 1 1 d . . . . .
C45 C 0.48444(18) 0.34505(18) 0.86402(14) 0.0570(5) Uani 1 1 d . . . . .
H45 H 0.5481 0.3745 0.8670 0.068 Uiso 1 1 calc R . . . .
C46 C 0.45295(17) 0.26621(18) 0.93956(13) 0.0550(5) Uani 1 1 d . . . . .
H46 H 0.4964 0.2421 0.9949 0.066 Uiso 1 1 calc R . . . .
C47 C 0.35919(16) 0.21923(16) 0.93895(12) 0.0461(4) Uani 1 1 d . . . . .
C48 C 0.29744(15) 0.25567(15) 0.85647(11) 0.0435(4) Uani 1 1 d . . . . .
H48 H 0.2342 0.2257 0.8534 0.052 Uiso 1 1 calc R . . . .
C49 C 0.32707(15) 0.33544(14) 0.77844(11) 0.0417(4) Uani 1 1 d . . . . .
C50 C 0.28140(15) 0.38929(15) 0.68560(12) 0.0442(4) Uani 1 1 d . . . . .
C51 C 0.19158(16) 0.38108(17) 0.63812(13) 0.0509(5) Uani 1 1 d . . . . .
H51 H 0.1449 0.3310 0.6681 0.061 Uiso 1 1 calc R . . . .
C52 C 0.17102(19) 0.44663(19) 0.54681(14) 0.0617(6) Uani 1 1 d . . . . .
H52 H 0.1097 0.4418 0.5140 0.074 Uiso 1 1 calc R . . . .
C53 C 0.2398(2) 0.5195(2) 0.50302(15) 0.0700(6) Uani 1 1 d . . . . .
H53 H 0.2245 0.5636 0.4403 0.084 Uiso 1 1 calc R . . . .
C54 C 0.3287(2) 0.52968(19) 0.54730(15) 0.0673(6) Uani 1 1 d . . . . .
H54 H 0.3748 0.5800 0.5164 0.081 Uiso 1 1 calc R . . . .
C55 C 0.34950(17) 0.46389(16) 0.63926(13) 0.0515(5) Uani 1 1 d . . . . .
C56 C 0.5205(2) 0.5210(2) 0.67654(18) 0.0868(8) Uani 1 1 d . . . . .
H56A H 0.4938 0.5951 0.6816 0.130 Uiso 1 1 calc GR . . . .
H56B H 0.5389 0.5341 0.6150 0.130 Uiso 1 1 calc GR . . . .
H56C H 0.5877 0.4767 0.7180 0.130 Uiso 1 1 calc GR . . . .

loop_
_atom_site_aniso_label
_atom_site_aniso_U_11
_atom_site_aniso_U_22
_atom_site_aniso_U_33
_atom_site_aniso_U_23
_atom_site_aniso_U_13
_atom_site_aniso_U_12
Si1 0.0503(3) 0.0499(3) 0.0403(3) -0.0186(2) 0.0089(2) -0.0101(2)
N1 0.0686(12) 0.0509(10) 0.0579(10) -0.0071(9) 0.0004(9) -0.0209(9)
N2 0.0497(10) 0.0622(11) 0.0561(10) -0.0232(9) 0.0187(8) -0.0042(8)
C1 0.0644(13) 0.0700(14) 0.0481(11) -0.0158(11) 0.0049(10) -0.0350(12)
C2 0.0802(17) 0.0870(18) 0.0571(13) -0.0056(13) 0.0011(12) -0.0477(15)
C3 0.090(2) 0.122(3) 0.0522(13) -0.0248(16) 0.0201(13) -0.0579(19)
C4 0.0884(18) 0.109(2) 0.0606(14) -0.0355(16) 0.0281(13) -0.0445(17)
C5 0.0742(15) 0.0855(17) 0.0563(13) -0.0286(12) 0.0189(11) -0.0295(13)
C6 0.0619(13) 0.0647(13) 0.0456(10) -0.0185(10) 0.0082(9) -0.0287(11)
C7 0.0571(12) 0.0533(11) 0.0429(10) -0.0173(9) 0.0060(9) -0.0198(10)
C8 0.0616(12) 0.0499(11) 0.0473(10) -0.0202(9) 0.0092(9) -0.0111(9)
C9 0.0569(12) 0.0511(11) 0.0456(10) -0.0205(9) 0.0089(9) -0.0128(9)
C10 0.0668(13) 0.0561(13) 0.0530(12) -0.0228(10) 0.0129(10) -0.0095(10)
C11 0.0706(14) 0.0488(12) 0.0631(13) -0.0213(11) 0.0068(11) -0.0067(10)
C12 0.0610(12) 0.0494(11) 0.0487(11) -0.0129(9) 0.0019(9) -0.0204(10)
C13 0.0971(19) 0.0518(14) 0.0862(18) -0.0061(13) -0.0004(15) -0.0207(13)
C14 0.0544(13) 0.0847(17) 0.0610(13) -0.0250(12) 0.0146(10) -0.0176(12)
C15 0.0818(16) 0.0580(13) 0.0593(13) -0.0267(11) 0.0110(11) -0.0156(11)
C16 0.0458(10) 0.0456(10) 0.0466(10) -0.0133(8) 0.0122(8) -0.0066(8)
C17 0.0409(10) 0.0722(14) 0.0585(12) -0.0240(11) 0.0084(9) -0.0120(10)
C18 0.0527(12) 0.0678(13) 0.0488(11) -0.0241(10) 0.0046(9) -0.0159(10)
C19 0.0477(11) 0.0483(11) 0.0437(10) -0.0179(8) 0.0084(8) -0.0106(8)
C20 0.0425(10) 0.0499(11) 0.0445(10) -0.0191(9) 0.0079(8) -0.0077(8)
C21 0.0454(10) 0.0429(10) 0.0428(9) -0.0155(8) 0.0079(8) -0.0063(8)
C22 0.0589(12) 0.0431(10) 0.0436(10) -0.0172(8) 0.0101(9) -0.0073(9)
C23 0.0690(14) 0.0730(15) 0.0593(13) -0.0328(12) 0.0055(11) -0.0144(12)
C24 0.099(2) 0.0843(18) 0.0635(14) -0.0386(14) -0.0019(14) -0.0191(15)
C25 0.0886(17) 0.0573(13) 0.0524(12) -0.0236(11) 0.0225(12) -0.0029(12)
C26 0.121(2) 0.0690(16) 0.0536(13) -0.0331(12) 0.0136(15) -0.0111(15)
C27 0.0667(13) 0.0402(10) 0.0463(10) -0.0140(9) 0.0154(10) -0.0035(9)
C28 0.0576(14) 0.103(2) 0.0858(18) -0.0374(16) 0.0287(13) -0.0070(13)
Si2 0.0587(3) 0.0463(3) 0.0381(3) -0.0177(2) 0.0075(2) -0.0077(2)
N3 0.0697(11) 0.0509(10) 0.0546(10) -0.0179(8) 0.0167(9) -0.0260(9)
N4 0.0503(9) 0.0496(9) 0.0585(10) -0.0232(8) 0.0040(8) 0.0024(7)
C29 0.0506(11) 0.0449(10) 0.0543(11) -0.0221(9) 0.0122(9) -0.0123(9)
C30 0.0585(12) 0.0565(12) 0.0678(14) -0.0316(11) 0.0228(11) -0.0118(10)
C31 0.0764(15) 0.0690(14) 0.0570(13) -0.0308(12) 0.0273(11) -0.0208(12)
C32 0.0721(15) 0.0682(14) 0.0458(11) -0.0178(10) 0.0160(10) -0.0150(12)
C33 0.0551(12) 0.0532(12) 0.0467(10) -0.0157(9) 0.0121(9) -0.0098(9)
C34 0.0446(10) 0.0413(10) 0.0452(10) -0.0172(8) 0.0105(8) -0.0115(8)
C35 0.0461(10) 0.0391(9) 0.0419(9) -0.0139(8) 0.0068(8) -0.0109(8)
C36 0.0452(10) 0.0420(10) 0.0422(9) -0.0144(8) 0.0067(8) -0.0081(8)
C37 0.0509(11) 0.0456(10) 0.0425(10) -0.0180(8) 0.0063(8) -0.0118(8)
C38 0.0641(13) 0.0576(12) 0.0417(10) -0.0204(9) -0.0006(9) -0.0060(10)
C39 0.0606(12) 0.0526(12) 0.0491(11) -0.0163(9) -0.0076(9) 0.0020(10)
C40 0.0470(10) 0.0429(10) 0.0522(11) -0.0196(9) 0.0052(8) -0.0063(8)
C41 0.0671(15) 0.0682(15) 0.0797(16) -0.0297(13) -0.0042(12) 0.0167(12)
C42 0.0684(14) 0.0717(15) 0.0517(12) -0.0169(11) 0.0044(10) 0.0030(12)
C43 0.1066(19) 0.0631(14) 0.0595(13) -0.0303(12) 0.0203(13) -0.0329(13)
C44 0.0544(11) 0.0433(10) 0.0496(11) -0.0224(9) 0.0134(9) -0.0126(9)
C45 0.0608(13) 0.0616(13) 0.0589(12) -0.0294(11) 0.0078(10) -0.0244(11)
C46 0.0603(12) 0.0607(12) 0.0487(11) -0.0270(10) 0.0023(9) -0.0134(10)
C47 0.0524(11) 0.0455(10) 0.0418(9) -0.0217(8) 0.0086(8) -0.0062(8)
C48 0.0454(10) 0.0431(10) 0.0440(9) -0.0205(8) 0.0112(8) -0.0084(8)
C49 0.0449(10) 0.0377(9) 0.0432(9) -0.0197(8) 0.0112(8) -0.0047(8)
C50 0.0483(10) 0.0379(9) 0.0427(9) -0.0162(8) 0.0107(8) -0.0025(8)
C51 0.0497(11) 0.0498(11) 0.0487(10) -0.0185(9) 0.0079(9) -0.0047(9)
C52 0.0653(13) 0.0606(13) 0.0496(11) -0.0192(10) 0.0000(10) -0.0007(11)
C53 0.0889(17) 0.0588(14) 0.0464(11) -0.0098(11) 0.0027(12) -0.0064(13)
C54 0.0865(17) 0.0516(12) 0.0542(12) -0.0098(10) 0.0206(12) -0.0184(12)
C55 0.0611(12) 0.0419(10) 0.0492(11) -0.0164(9) 0.0115(9) -0.0105(9)
C56 0.101(2) 0.0859(18) 0.0811(17) -0.0210(15) 0.0208(15) -0.0595(16)

loop_
_atom_type_symbol
_atom_type_description
_atom_type_scat_dispersion_real
_atom_type_scat_dispersion_imag
_atom_type_scat_source
C C 0.0033 0.0016 'International Tables Vol C Tables 4.2.6.8 and 6.1.1.4'
H H 0.0000 0.0000 'International Tables Vol C Tables 4.2.6.8 and 6.1.1.4'
N N 0.0061 0.0033 'International Tables Vol C Tables 4.2.6.8 and 6.1.1.4'
Si Si 0.0817 0.0704 'International Tables Vol C Tables 4.2.6.8 and 6.1.1.4'

loop_
_geom_angle_atom_site_label_1
_geom_angle_atom_site_label_2
_geom_angle_atom_site_label_3
_geom_angle
_geom_angle_site_symmetry_1
_geom_angle_site_symmetry_3
_geom_angle_publ_flag
C14 Si1 C9 109.00(10) . . ?
C14 Si1 C15 107.60(11) . . ?
C14 Si1 C19 110.94(9) . . ?
C15 Si1 C9 109.89(9) . . ?
C15 Si1 C19 110.05(10) . . ?
C19 Si1 C9 109.33(8) . . ?
C1 N1 C12 108.34(17) . . ?
C1 N1 C13 126.74(19) . . ?
C12 N1 C13 124.6(2) . . ?
C16 N2 C27 108.51(16) . . ?
C16 N2 C28 125.10(19) . . ?
C27 N2 C28 126.36(18) . . ?
N1 C1 C2 129.1(2) . . ?
N1 C1 C6 109.58(18) . . ?
C2 C1 C6 121.3(2) . . ?
C1 C2 H2 121.6 . . ?
C3 C2 C1 116.8(3) . . ?
C3 C2 H2 121.6 . . ?
C2 C3 H3 118.8 . . ?
C2 C3 C4 122.5(2) . . ?
C4 C3 H3 118.8 . . ?
C3 C4 H4 119.7 . . ?
C5 C4 C3 120.5(3) . . ?
C5 C4 H4 119.7 . . ?
C4 C5 H5 120.5 . . ?
C4 C5 C6 119.0(3) . . ?
C6 C5 H5 120.5 . . ?
C1 C6 C7 106.24(19) . . ?
C5 C6 C1 119.9(2) . . ?
C5 C6 C7 133.9(2) . . ?
C8 C7 C6 133.39(19) . . ?
C8 C7 C12 119.79(18) . . ?
C12 C7 C6 106.75(18) . . ?
C7 C8 H8 119.7 . . ?
C7 C8 C9 120.59(18) . . ?
C9 C8 H8 119.7 . . ?
C8 C9 Si1 119.32(14) . . ?
C8 C9 C10 117.65(18) . . ?
C10 C9 Si1 122.86(15) . . ?
C9 C10 H10 118.5 . . ?
C11 C10 C9 123.07(19) . . ?
C11 C10 H10 118.5 . . ?
C10 C11 H11 121.2 . . ?
C10 C11 C12 117.67(19) . . ?
C12 C11 H11 121.2 . . ?
N1 C12 C7 109.05(18) . . ?
N1 C12 C11 129.7(2) . . ?
C11 C12 C7 121.22(18) . . ?
N1 C13 H13A 109.5 . . ?
N1 C13 H13B 109.5 . . ?
N1 C13 H13C 109.5 . . ?
H13A C13 H13B 109.5 . . ?
H13A C13 H13C 109.5 . . ?
H13B C13 H13C 109.5 . . ?
Si1 C14 H14A 109.5 . . ?
Si1 C14 H14B 109.5 . . ?
Si1 C14 H14C 109.5 . . ?
H14A C14 H14B 109.5 . . ?
H14A C14 H14C 109.5 . . ?
H14B C14 H14C 109.5 . . ?
Si1 C15 H15A 109.5 . . ?
Si1 C15 H15B 109.5 . . ?
Si1 C15 H15C 109.5 . . ?
H15A C15 H15B 109.5 . . ?
H15A C15 H15C 109.5 . . ?
H15B C15 H15C 109.5 . . ?
N2 C16 C17 129.56(18) . . ?
N2 C16 C21 109.08(17) . . ?
C17 C16 C21 121.36(17) . . ?
C16 C17 H17 121.2 . . ?
C18 C17 C16 117.64(18) . . ?
C18 C17 H17 121.2 . . ?
C17 C18 H18 118.4 . . ?
C17 C18 C19 123.12(19) . . ?
C19 C18 H18 118.4 . . ?
C18 C19 Si1 120.50(14) . . ?
C20 C19 Si1 121.75(14) . . ?
C20 C19 C18 117.75(17) . . ?
C19 C20 H20 119.6 . . ?
C19 C20 C21 120.80(17) . . ?
C21 C20 H20 119.6 . . ?
C16 C21 C22 106.58(16) . . ?
C20 C21 C16 119.31(17) . . ?
C20 C21 C22 134.11(18) . . ?
C23 C22 C21 133.73(19) . . ?
C23 C22 C27 119.88(18) . . ?
C27 C22 C21 106.39(18) . . ?
C22 C23 H23 120.7 . . ?
C22 C23 C24 118.5(2) . . ?
C24 C23 H23 120.7 . . ?
C23 C24 H24 119.6 . . ?
C26 C24 C23 120.7(2) . . ?
C26 C24 H24 119.6 . . ?
C26 C25 H25 121.3 . . ?
C26 C25 C27 117.5(2) . . ?
C27 C25 H25 121.3 . . ?
C24 C26 H26 118.9 . . ?
C25 C26 C24 122.2(2) . . ?
C25 C26 H26 118.9 . . ?
N2 C27 C22 109.41(16) . . ?
N2 C27 C25 129.4(2) . . ?
C25 C27 C22 121.2(2) . . ?
N2 C28 H28A 109.5 . . ?
N2 C28 H28B 109.5 . . ?
N2 C28 H28C 109.5 . . ?
H28A C28 H28B 109.5 . . ?
H28A C28 H28C 109.5 . . ?
H28B C28 H28C 109.5 . . ?
C37 Si2 C47 109.51(8) . . ?
C42 Si2 C37 110.38(9) . . ?
C42 Si2 C43 110.09(12) . . ?
C42 Si2 C47 108.83(10) . . ?
C43 Si2 C37 107.81(10) . . ?
C43 Si2 C47 110.22(9) . . ?
C44 N3 C56 125.70(19) . . ?
C55 N3 C44 108.54(16) . . ?
C55 N3 C56 125.76(18) . . ?
C29 N4 C40 108.57(15) . . ?
C29 N4 C41 124.87(17) . . ?
C40 N4 C41 126.25(17) . . ?
N4 C29 C30 128.53(18) . . ?
N4 C29 C34 109.46(16) . . ?
C30 C29 C34 122.01(18) . . ?
C29 C30 H30 121.5 . . ?
C31 C30 C29 117.04(19) . . ?
C31 C30 H30 121.5 . . ?
C30 C31 H31 119.1 . . ?
C30 C31 C32 121.87(19) . . ?
C32 C31 H31 119.1 . . ?
C31 C32 H32 119.5 . . ?
C33 C32 C31 120.9(2) . . ?
C33 C32 H32 119.5 . . ?
C32 C33 H33 120.6 . . ?
C32 C33 C34 118.87(18) . . ?
C34 C33 H33 120.6 . . ?
C29 C34 C35 106.36(16) . . ?
C33 C34 C29 119.26(17) . . ?
C33 C34 C35 134.37(17) . . ?
C36 C35 C34 134.29(16) . . ?
C36 C35 C40 119.33(16) . . ?
C40 C35 C34 106.38(15) . . ?
C35 C36 H36 119.7 . . ?
C35 C36 C37 120.51(17) . . ?
C37 C36 H36 119.7 . . ?
C36 C37 Si2 123.12(14) . . ?
C36 C37 C38 117.71(17) . . ?
C38 C37 Si2 119.17(14) . . ?
C37 C38 H38 118.3 . . ?
C39 C38 C37 123.49(18) . . ?
C39 C38 H38 118.3 . . ?
C38 C39 H39 121.2 . . ?
C38 C39 C40 117.53(18) . . ?
C40 C39 H39 121.2 . . ?
N4 C40 C35 109.22(16) . . ?
N4 C40 C39 129.36(17) . . ?
C39 C40 C35 121.41(17) . . ?
N4 C41 H41A 109.5 . . ?
N4 C41 H41B 109.5 . . ?
N4 C41 H41C 109.5 . . ?
H41A C41 H41B 109.5 . . ?
H41A C41 H41C 109.5 . . ?
H41B C41 H41C 109.5 . . ?
Si2 C42 H42A 109.5 . . ?
Si2 C42 H42B 109.5 . . ?
Si2 C42 H42C 109.5 . . ?
H42A C42 H42B 109.5 . . ?
H42A C42 H42C 109.5 . . ?
H42B C42 H42C 109.5 . . ?
Si2 C43 H43A 109.5 . . ?
Si2 C43 H43B 109.5 . . ?
Si2 C43 H43C 109.5 . . ?
H43A C43 H43B 109.5 . . ?
H43A C43 H43C 109.5 . . ?
H43B C43 H43C 109.5 . . ?
N3 C44 C45 129.60(19) . . ?
N3 C44 C49 109.35(16) . . ?
C45 C44 C49 121.05(18) . . ?
C44 C45 H45 121.0 . . ?
C46 C45 C44 118.08(19) . . ?
C46 C45 H45 121.0 . . ?
C45 C46 H46 118.3 . . ?
C45 C46 C47 123.32(18) . . ?
C47 C46 H46 118.3 . . ?
C46 C47 Si2 121.08(14) . . ?
C48 C47 Si2 121.90(15) . . ?
C48 C47 C46 117.03(18) . . ?
C47 C48 H48 119.4 . . ?
C49 C48 C47 121.19(18) . . ?
C49 C48 H48 119.4 . . ?
C44 C49 C50 106.37(16) . . ?
C48 C49 C44 119.33(17) . . ?
C48 C49 C50 134.30(18) . . ?
C51 C50 C49 134.46(18) . . ?
C51 C50 C55 119.01(17) . . ?
C55 C50 C49 106.53(17) . . ?
C50 C51 H51 120.3 . . ?
C52 C51 C50 119.4(2) . . ?
C52 C51 H51 120.3 . . ?
C51 C52 H52 119.9 . . ?
C51 C52 C53 120.2(2) . . ?
C53 C52 H52 119.9 . . ?
C52 C53 H53 119.0 . . ?
C54 C53 C52 122.1(2) . . ?
C54 C53 H53 119.0 . . ?
C53 C54 H54 121.1 . . ?
C53 C54 C55 117.9(2) . . ?
C55 C54 H54 121.1 . . ?
N3 C55 C50 109.21(16) . . ?
N3 C55 C54 129.3(2) . . ?
C54 C55 C50 121.5(2) . . ?
N3 C56 H56A 109.5 . . ?
N3 C56 H56B 109.5 . . ?
N3 C56 H56C 109.5 . . ?
H56A C56 H56B 109.5 . . ?
H56A C56 H56C 109.5 . . ?
H56B C56 H56C 109.5 . . ?

loop_
_geom_bond_atom_site_label_1
_geom_bond_atom_site_label_2
_geom_bond_distance
_geom_bond_site_symmetry_2
_geom_bond_publ_flag
Si1 C9 1.871(2) . ?
Si1 C14 1.856(2) . ?
Si1 C15 1.862(2) . ?
Si1 C19 1.8667(18) . ?
N1 C1 1.384(3) . ?
N1 C12 1.388(3) . ?
N1 C13 1.447(3) . ?
N2 C16 1.381(2) . ?
N2 C27 1.384(3) . ?
N2 C28 1.446(3) . ?
C1 C2 1.402(3) . ?
C1 C6 1.404(3) . ?
C2 H2 0.9500 . ?
C2 C3 1.379(4) . ?
C3 H3 0.9500 . ?
C3 C4 1.387(4) . ?
C4 H4 0.9500 . ?
C4 C5 1.373(3) . ?
C5 H5 0.9500 . ?
C5 C6 1.392(3) . ?
C6 C7 1.449(3) . ?
C7 C8 1.386(3) . ?
C7 C12 1.406(3) . ?
C8 H8 0.9500 . ?
C8 C9 1.398(3) . ?
C9 C10 1.411(3) . ?
C10 H10 0.9500 . ?
C10 C11 1.382(3) . ?
C11 H11 0.9500 . ?
C11 C12 1.387(3) . ?
C13 H13A 0.9800 . ?
C13 H13B 0.9800 . ?
C13 H13C 0.9800 . ?
C14 H14A 0.9800 . ?
C14 H14B 0.9800 . ?
C14 H14C 0.9800 . ?
C15 H15A 0.9800 . ?
C15 H15B 0.9800 . ?
C15 H15C 0.9800 . ?
C16 C17 1.386(3) . ?
C16 C21 1.410(3) . ?
C17 H17 0.9500 . ?
C17 C18 1.378(3) . ?
C18 H18 0.9500 . ?
C18 C19 1.413(3) . ?
C19 C20 1.388(2) . ?
C20 H20 0.9500 . ?
C20 C21 1.392(2) . ?
C21 C22 1.446(3) . ?
C22 C23 1.384(3) . ?
C22 C27 1.404(3) . ?
C23 H23 0.9500 . ?
C23 C24 1.385(3) . ?
C24 H24 0.9500 . ?
C24 C26 1.383(4) . ?
C25 H25 0.9500 . ?
C25 C26 1.363(4) . ?
C25 C27 1.397(3) . ?
C26 H26 0.9500 . ?
C28 H28A 0.9800 . ?
C28 H28B 0.9800 . ?
C28 H28C 0.9800 . ?
Si2 C37 1.8759(19) . ?
Si2 C42 1.858(2) . ?
Si2 C43 1.864(2) . ?
Si2 C47 1.8806(19) . ?
N3 C44 1.384(2) . ?
N3 C55 1.382(3) . ?
N3 C56 1.449(3) . ?
N4 C29 1.379(2) . ?
N4 C40 1.383(2) . ?
N4 C41 1.448(2) . ?
C29 C30 1.391(3) . ?
C29 C34 1.408(2) . ?
C30 H30 0.9500 . ?
C30 C31 1.379(3) . ?
C31 H31 0.9500 . ?
C31 C32 1.386(3) . ?
C32 H32 0.9500 . ?
C32 C33 1.382(3) . ?
C33 H33 0.9500 . ?
C33 C34 1.389(3) . ?
C34 C35 1.449(2) . ?
C35 C36 1.395(2) . ?
C35 C40 1.410(2) . ?
C36 H36 0.9500 . ?
C36 C37 1.395(2) . ?
C37 C38 1.407(3) . ?
C38 H38 0.9500 . ?
C38 C39 1.377(3) . ?
C39 H39 0.9500 . ?
C39 C40 1.387(3) . ?
C41 H41A 0.9800 . ?
C41 H41B 0.9800 . ?
C41 H41C 0.9800 . ?
C42 H42A 0.9800 . ?
C42 H42B 0.9800 . ?
C42 H42C 0.9800 . ?
C43 H43A 0.9800 . ?
C43 H43B 0.9800 . ?
C43 H43C 0.9800 . ?
C44 C45 1.392(3) . ?
C44 C49 1.406(3) . ?
C45 H45 0.9500 . ?
C45 C46 1.377(3) . ?
C46 H46 0.9500 . ?
C46 C47 1.416(3) . ?
C47 C48 1.398(2) . ?
C48 H48 0.9500 . ?
C48 C49 1.398(2) . ?
C49 C50 1.448(2) . ?
C50 C51 1.393(3) . ?
C50 C55 1.408(3) . ?
C51 H51 0.9500 . ?
C51 C52 1.385(3) . ?
C52 H52 0.9500 . ?
C52 C53 1.390(3) . ?
C53 H53 0.9500 . ?
C53 C54 1.366(3) . ?
C54 H54 0.9500 . ?
C54 C55 1.395(3) . ?
C56 H56A 0.9800 . ?
C56 H56B 0.9800 . ?
C56 H56C 0.9800 . ?
